data_4509139
loop_
_publ_author_name
'Mondal, Raju'
'Basu, Tannistha'
'Sadhukhan, Dipali'
'Chattopadhyay, Tanmay'
'Bhunia, Manas kumar'

_publ_contact_author
;
Dr. Raju Mondal 
;
_publ_section_title
;
 Influence of Anion on the Coordination Mode of a Flexible Neutral Ligand
 in Zn(II) Complexes: From Discrete Zero-Dimensional to Infinite 1D
 Helical Chains, 2D Nanoporous Bilayer Networks, and 3D Interpenetrated
 Metal&#x2212;Organic Frameworks
;
_journal_issue 2
_journal_name_full 'Crystal Growth &amp; Design'
_journal_page_first 1095
_journal_paper_doi 10.1021/cg800923g
_journal_volume 9
_journal_year 2009
_chemical_formula_sum 'C22 H32 N10 O6 Zn'
_chemical_formula_weight 597.95
_chemical_name_systematic
; 
 ? 
;
_space_group_IT_number 142
_symmetry_cell_setting tetragonal
_symmetry_space_group_name_Hall '-I 4bd 2c'
_symmetry_space_group_name_H-M 'I 41/a c d :2'
_atom_sites_solution_hydrogens geom
_atom_sites_solution_primary direct
_atom_sites_solution_secondary difmap
_audit_creation_method SHELXL-97
_cell_angle_alpha 90.00
_cell_angle_beta 90.00
_cell_angle_gamma 90.00
_cell_formula_units_Z 8
_cell_length_a 13.4139(7)
_cell_length_b 13.4139(7)
_cell_length_c 31.309(3)
_cell_measurement_reflns_used 8870
_cell_measurement_temperature 120(2)
_cell_measurement_theta_max 25.87
_cell_measurement_theta_min 2.5
_cell_volume 5633.5(7)
_computing_cell_refinement 'Bruker SMART'
_computing_data_collection 'Bruker SMART'
_computing_data_reduction 'Bruker SHELXTL'
_computing_molecular_graphics 'Bruker SHELXTL'
_computing_publication_material 'Bruker SHELXTL'
_computing_structure_refinement 'SHELXL-97 (Sheldrick, 1997)'
_computing_structure_solution 'SHELXS-97 (Sheldrick, 1990)'
_diffrn_ambient_temperature 120(2)
_diffrn_detector_area_resol_mean 8
_diffrn_measured_fraction_theta_full 1.000
_diffrn_measured_fraction_theta_max 1.000
_diffrn_measurement_device_type 'Bruker APEX-2 CCD area detector'
_diffrn_measurement_method '/w scans'
_diffrn_radiation_monochromator graphite
_diffrn_radiation_source 'fine-focus sealed tube'
_diffrn_radiation_type MoK\a
_diffrn_radiation_wavelength 0.71073
_diffrn_reflns_av_R_equivalents 0.0394
_diffrn_reflns_av_sigmaI/netI 0.0113
_diffrn_reflns_limit_h_max 15
_diffrn_reflns_limit_h_min -16
_diffrn_reflns_limit_k_max 16
_diffrn_reflns_limit_k_min -16
_diffrn_reflns_limit_l_max 38
_diffrn_reflns_limit_l_min -38
_diffrn_reflns_number 35322
_diffrn_reflns_theta_full 26.06
_diffrn_reflns_theta_max 26.06
_diffrn_reflns_theta_min 2.51
_diffrn_standards_decay_% 0
_exptl_absorpt_coefficient_mu 0.926
_exptl_absorpt_correction_type none
_exptl_crystal_colour Colourless
_exptl_crystal_density_diffrn 1.410
_exptl_crystal_density_meas ?
_exptl_crystal_density_method 'not measured'
_exptl_crystal_description Prism
_exptl_crystal_F_000 2496
_exptl_crystal_size_max 0.28
_exptl_crystal_size_mid 0.24
_exptl_crystal_size_min 0.24
_refine_diff_density_max 0.418
_refine_diff_density_min -0.438
_refine_diff_density_rms 0.053
_refine_ls_extinction_method none
_refine_ls_goodness_of_fit_ref 1.092
_refine_ls_hydrogen_treatment refall
_refine_ls_matrix_type full
_refine_ls_number_parameters 122
_refine_ls_number_reflns 1407
_refine_ls_number_restraints 0
_refine_ls_restrained_S_all 1.092
_refine_ls_R_factor_all 0.0369
_refine_ls_R_factor_gt 0.0297
_refine_ls_shift/su_max 0.000
_refine_ls_shift/su_mean 0.000
_refine_ls_structure_factor_coef Fsqd
_refine_ls_weighting_details 'calc w=1/[\s^2^(Fo^2^)+(0.0420P)^2^+8.9639P] where P=(Fo^2^+2Fc^2^)/3'
_refine_ls_weighting_scheme calc
_refine_ls_wR_factor_gt 0.0780
_refine_ls_wR_factor_ref 0.0838
_reflns_number_gt 1197
_reflns_number_total 1407
_reflns_threshold_expression I>2\s(I)
_cod_data_source_file cg800923gsup1.cif
_cod_data_source_block 08rmd023_0m
_cod_depositor_comments
;
The following automatic conversions were performed:

'_symmetry_cell_setting' value 'Tetragonal' changed to 'tetragonal'
according to /home/saulius/struct/CIF-dictionaries/cif_core.dic
dictionary named 'cif_core.dic' version 2.4.2 from 2011-04-26.

Automatic conversion script
Id: cif_fix_values 1891 2012-01-12 08:04:46Z andrius 

The following automatic conversions were performed:

'_exptl_crystal_density_meas' value 'not measured' was changed to '?'
- the value is perceived as not measured.

Automatic conversion script
Id: cif_fix_values 3008 2015-01-20 13:52:24Z robertas 
;
_cod_original_sg_symbol_H-M I4(1)/acd
_cod_database_code 4509139

loop_
_symmetry_equiv_pos_as_xyz
'x, y, z'
'-x+1/2, -y, z+1/2'
'-y+1/4, x+3/4, z+1/4'
'y+1/4, -x+1/4, z+3/4'
'-x+1/2, y, -z'
'x, -y, -z+1/2'
'y+1/4, x+3/4, -z+3/4'
'-y+1/4, -x+1/4, -z+1/4'
'x+1/2, y+1/2, z+1/2'
'-x+1, -y+1/2, z+1'
'-y+3/4, x+5/4, z+3/4'
'y+3/4, -x+3/4, z+5/4'
'-x+1, y+1/2, -z+1/2'
'x+1/2, -y+1/2, -z+1'
'y+3/4, x+5/4, -z+5/4'
'-y+3/4, -x+3/4, -z+3/4'
'-x, -y, -z'
'x-1/2, y, -z-1/2'
'y-1/4, -x-3/4, -z-1/4'
'-y-1/4, x-1/4, -z-3/4'
'x-1/2, -y, z'
'-x, y, z-1/2'
'-y-1/4, -x-3/4, z-3/4'
'y-1/4, x-1/4, z-1/4'
'-x+1/2, -y+1/2, -z+1/2'
'x, y+1/2, -z'
'y+1/4, -x-1/4, -z+1/4'
'-y+1/4, x+1/4, -z-1/4'
'x, -y+1/2, z+1/2'
'-x+1/2, y+1/2, z'
'-y+1/4, -x-1/4, z-1/4'
'y+1/4, x+1/4, z+1/4'

loop_
_atom_site_label
_atom_site_type_symbol
_atom_site_fract_x
_atom_site_fract_y
_atom_site_fract_z
_atom_site_U_iso_or_equiv
_atom_site_adp_type
_atom_site_occupancy
_atom_site_symmetry_multiplicity
_atom_site_calc_flag
_atom_site_refinement_flags
Zn1 Zn 0.5000 0.2500 0.1250 0.01507(15) Uani 1 4 d S
N2 N 0.38699(11) 0.27937(12) 0.08600(4) 0.0192(3) Uani 1 1 d .
C6 C 0.37978(14) 0.35178(14) 0.05650(6) 0.0198(4) Uani 1 1 d .
N3 N 0.29912(13) 0.23034(14) 0.08482(6) 0.0286(4) Uani 1 1 d .
C5 C 0.46376(17) 0.42210(18) 0.04867(7) 0.0317(5) Uani 1 1 d .
C4 C 0.28730(14) 0.34820(14) 0.03653(6) 0.0241(4) Uani 1 1 d .
C3 C 0.2500 0.4112(2) 0.0000 0.0285(6) Uani 1 2 d S
C2 C 0.23749(16) 0.26975(17) 0.05576(7) 0.0339(5) Uani 1 1 d .
C1 C 0.1333(3) 0.2326(3) 0.05010(14) 0.0718(12) Uani 1 1 d .
N1 N 0.75976(15) 0.00976(15) 0.1250 0.0323(6) Uani 1 2 d S
O2 O 0.74454(14) 0.08666(12) 0.14529(5) 0.0486(5) Uani 1 1 d .
O1 O 0.69446(16) -0.05554(16) 0.1250 0.0825(12) Uani 1 2 d S
H3 H 0.3046(17) 0.4568(18) -0.0101(7) 0.035(7) Uiso 1 1 d .
H333 H 0.291(2) 0.177(2) 0.0980(9) 0.047(8) Uiso 1 1 d .
H5C H 0.440(3) 0.488(3) 0.0526(12) 0.093(12) Uiso 1 1 d .
H5B H 0.517(2) 0.414(2) 0.0680(10) 0.061(9) Uiso 1 1 d .
H5A H 0.488(3) 0.419(3) 0.0182(12) 0.099(13) Uiso 1 1 d .
H1C H 0.118(3) 0.182(3) 0.0696(12) 0.081(11) Uiso 1 1 d .
H1B H 0.143(3) 0.193(3) 0.0227(13) 0.094(13) Uiso 1 1 d .
H1A H 0.086(4) 0.277(4) 0.0434(15) 0.137(19) Uiso 1 1 d .

loop_
_atom_site_aniso_label
_atom_site_aniso_U_11
_atom_site_aniso_U_22
_atom_site_aniso_U_33
_atom_site_aniso_U_23
_atom_site_aniso_U_13
_atom_site_aniso_U_12
Zn1 0.01703(18) 0.01703(18) 0.0112(2) 0.000 0.000 0.000
N2 0.0181(8) 0.0218(8) 0.0178(7) 0.0021(6) -0.0025(6) -0.0036(6)
C6 0.0225(9) 0.0215(9) 0.0154(8) -0.0003(7) -0.0036(7) -0.0011(7)
N3 0.0244(9) 0.0298(10) 0.0317(9) 0.0109(8) -0.0078(7) -0.0104(7)
C5 0.0304(11) 0.0333(12) 0.0314(11) 0.0130(9) -0.0113(9) -0.0116(9)
C4 0.0253(10) 0.0245(10) 0.0226(9) -0.0004(7) -0.0075(8) -0.0015(8)
C3 0.0353(16) 0.0233(14) 0.0267(14) 0.000 -0.0159(12) 0.000
C2 0.0256(11) 0.0397(12) 0.0364(11) 0.0084(9) -0.0125(9) -0.0095(9)
C1 0.0393(17) 0.090(3) 0.087(3) 0.047(2) -0.0339(17) -0.0367(17)
N1 0.0365(10) 0.0365(10) 0.0237(12) -0.0002(7) 0.0002(7) 0.0125(13)
O2 0.0693(12) 0.0352(9) 0.0414(9) -0.0082(7) 0.0066(9) 0.0259(9)
O1 0.0986(18) 0.0986(18) 0.0504(17) -0.0281(13) 0.0281(13) -0.065(2)

loop_
_atom_type_symbol
_atom_type_description
_atom_type_scat_dispersion_real
_atom_type_scat_dispersion_imag
_atom_type_scat_source
C C 0.0033 0.0016 'International Tables Vol C Tables 4.2.6.8 and 6.1.1.4'
H H 0.0000 0.0000 'International Tables Vol C Tables 4.2.6.8 and 6.1.1.4'
N N 0.0061 0.0033 'International Tables Vol C Tables 4.2.6.8 and 6.1.1.4'
O O 0.0106 0.0060 'International Tables Vol C Tables 4.2.6.8 and 6.1.1.4'
Zn Zn 0.2839 1.4301 'International Tables Vol C Tables 4.2.6.8 and 6.1.1.4'

loop_
_geom_angle_atom_site_label_1
_geom_angle_atom_site_label_2
_geom_angle_atom_site_label_3
_geom_angle
_geom_angle_site_symmetry_1
_geom_angle_site_symmetry_3
N2 Zn1 N2 112.21(4) 20_656 .
N2 Zn1 N2 104.11(9) 20_656 27_565
N2 Zn1 N2 112.21(4) . 27_565
N2 Zn1 N2 112.21(4) 20_656 10_554
N2 Zn1 N2 104.11(9) . 10_554
N2 Zn1 N2 112.21(4) 27_565 10_554
C6 N2 N3 105.69(15) . .
C6 N2 Zn1 128.38(12) . .
N3 N2 Zn1 125.91(12) . .
N2 C6 C4 110.39(16) . .
N2 C6 C5 121.09(17) . .
C4 C6 C5 128.52(17) . .
C2 N3 N2 111.44(17) . .
C2 N3 H333 126.4(19) . .
N2 N3 H333 121.4(19) . .
C6 C5 H5C 109(2) . .
C6 C5 H5B 113.5(19) . .
H5C C5 H5B 106(3) . .
C6 C5 H5A 112(2) . .
H5C C5 H5A 106(3) . .
H5B C5 H5A 111(3) . .
C2 C4 C6 105.16(17) . .
C2 C4 C3 126.57(17) . .
C6 C4 C3 128.18(17) . .
C4 C3 C4 111.8(2) 5 .
C4 C3 H3 110.1(13) 5 .
C4 C3 H3 109.8(14) . .
N3 C2 C4 107.32(18) . .
N3 C2 C1 121.8(2) . .
C4 C2 C1 130.8(2) . .
C2 C1 H1C 112(2) . .
C2 C1 H1B 99(2) . .
H1C C1 H1B 102(3) . .
C2 C1 H1A 118(3) . .
H1C C1 H1A 119(4) . .
H1B C1 H1A 104(3) . .
O2 N1 O2 123.1(3) . 15_534
O2 N1 O1 118.44(15) . .
O2 N1 O1 118.44(15) 15_534 .

loop_
_geom_bond_atom_site_label_1
_geom_bond_atom_site_label_2
_geom_bond_distance
_geom_bond_site_symmetry_2
Zn1 N2 1.9860(15) 20_656
Zn1 N2 1.9860(15) .
Zn1 N2 1.9860(15) 27_565
Zn1 N2 1.9860(15) 10_554
N2 C6 1.344(2) .
N2 N3 1.350(2) .
C6 C4 1.390(3) .
C6 C5 1.490(3) .
N3 C2 1.338(3) .
N3 H333 0.83(3) .
C5 H5C 0.95(4) .
C5 H5B 0.95(3) .
C5 H5A 1.01(4) .
C4 C2 1.384(3) .
C4 C3 1.507(2) .
C3 C4 1.507(2) 5
C3 H3 1.01(2) .
C2 C1 1.494(3) .
C1 H1C 0.93(4) .
C1 H1B 1.02(4) .
C1 H1A 0.90(5) .
N1 O2 1.229(2) .
N1 O2 1.229(2) 15_534
N1 O1 1.239(4) .
